data_4344584
loop_
_publ_author_name
'Serrano, \'Angel L'
'Casado, Miguel A.'
'Ciriano, Miguel A.'
'de Bruin, Bas'
'L\'opez, Jos\'e A'
'Tejel, Cristina'

_publ_section_title
;
 Nucleophilicity and P-C Bond Formation Reactions of a Terminal
 Phosphanido Iridium Complex.
;
_journal_issue 2
_journal_name_full 'Inorganic chemistry'
_journal_page_first 828
_journal_page_last 839
_journal_paper_doi 10.1021/acs.inorgchem.5b02301
_journal_volume 55
_journal_year 2016
_chemical_formula_moiety 'C35 H34 B Ir N4 O P2, 0.5(C6 H14)'
_chemical_formula_sum 'C38 H41 B Ir N4 O P2'
_chemical_formula_weight 834.70
_chemical_name_systematic
;
 ?
;
_space_group_crystal_system monoclinic
_space_group_IT_number 14
_space_group_name_Hall '-P 2yn'
_space_group_name_H-M_alt 'P 1 21/n 1'
_symmetry_space_group_name_Hall '-P 2yn'
_symmetry_space_group_name_H-M 'P 1 21/n 1'
_atom_sites_solution_hydrogens mixed
_atom_sites_solution_primary direct
_atom_sites_solution_secondary difmap
_audit_creation_method SHELXL-2013
_cell_angle_alpha 90
_cell_angle_beta 95.314(1)
_cell_angle_gamma 90
_cell_formula_units_Z 4
_cell_length_a 9.2199(6)
_cell_length_b 16.3663(11)
_cell_length_c 23.4311(16)
_cell_measurement_reflns_used 5619
_cell_measurement_temperature 100(2)
_cell_measurement_theta_max 25.27
_cell_measurement_theta_min 2.46
_cell_volume 3520.5(4)
_computing_cell_refinement 'SAINT+ v. 7.56A (Bruker AXS, 2008)'
_computing_data_collection 'APEX2 v. 4.0 (Bruker AXS, 2008)'
_computing_data_reduction 'SAINT+ v. 7.56A (Bruker AXS, 2008)'
_computing_molecular_graphics
;
ORTEP3 for Windows - L. J. Farrugia, 
J. Appl. Crystallogr. 1997, 30, 565.
;
_computing_structure_refinement 'SHELXL-2013 (Sheldrick, 2013)'
_computing_structure_solution 'SHELXL-2013 (Sheldrick, 2013)'
_diffrn_ambient_temperature 100(2)
_diffrn_detector_area_resol_mean 8.26
_diffrn_measured_fraction_theta_full 1.000
_diffrn_measured_fraction_theta_max 1.000
_diffrn_measurement_device_type 'Bruker SMART APEX CCD system'
_diffrn_measurement_method '\w rotations with narrow frames'
_diffrn_radiation_monochromator graphite
_diffrn_radiation_type MoK\a
_diffrn_radiation_wavelength 0.71073
_diffrn_reflns_av_R_equivalents 0.0486
_diffrn_reflns_av_unetI/netI 0.0455
_diffrn_reflns_laue_measured_fraction_full 1.000
_diffrn_reflns_laue_measured_fraction_max 1.000
_diffrn_reflns_limit_h_max 11
_diffrn_reflns_limit_h_min -11
_diffrn_reflns_limit_k_max 20
_diffrn_reflns_limit_k_min -20
_diffrn_reflns_limit_l_max 29
_diffrn_reflns_limit_l_min -29
_diffrn_reflns_number 31297
_diffrn_reflns_point_group_measured_fraction_full 1.000
_diffrn_reflns_point_group_measured_fraction_max 1.000
_diffrn_reflns_theta_full 25.242
_diffrn_reflns_theta_max 26.999
_diffrn_reflns_theta_min 1.520
_diffrn_source 'normal-focus sealed tube'
_exptl_absorpt_coefficient_mu 3.920
_exptl_absorpt_correction_T_max 0.7720
_exptl_absorpt_correction_T_min 0.5858
_exptl_absorpt_correction_type multi-scan
_exptl_absorpt_process_details
; 
  SADABS-2008/1: Area-Detector Absorption Correction. Bruker-AXS 
;
_exptl_crystal_colour 'pale yellow'
_exptl_crystal_density_diffrn 1.575
_exptl_crystal_description plate
_exptl_crystal_F_000 1668
_exptl_crystal_size_max 0.214
_exptl_crystal_size_mid 0.097
_exptl_crystal_size_min 0.019
_refine_diff_density_max 1.029
_refine_diff_density_min -0.991
_refine_diff_density_rms 0.115
_refine_ls_extinction_method none
_refine_ls_goodness_of_fit_ref 1.021
_refine_ls_hydrogen_treatment mixed
_refine_ls_matrix_type full
_refine_ls_number_parameters 428
_refine_ls_number_reflns 7682
_refine_ls_number_restraints 1
_refine_ls_restrained_S_all 1.021
_refine_ls_R_factor_all 0.0560
_refine_ls_R_factor_gt 0.0326
_refine_ls_shift/su_max 0.000
_refine_ls_shift/su_mean 0.000
_refine_ls_structure_factor_coef Fsqd
_refine_ls_weighting_details 'w=1/[\s^2^(Fo^2^)+(0.0295P)^2^+2.5230P] where P=(Fo^2^+2Fc^2^)/3'
_refine_ls_weighting_scheme calc
_refine_ls_wR_factor_gt 0.0659
_refine_ls_wR_factor_ref 0.0749
_reflns_Friedel_coverage 0.000
_reflns_number_gt 5522
_reflns_number_total 7682
_reflns_threshold_expression 'I > 2\s(I)'
_cod_data_source_file ic5b02301_si_002.cif
_cod_data_source_block ctb96as
_cod_database_code 4344584
_shelx_space_group_comment
;
The symmetry employed for this shelxl refinement is uniquely defined
by the following loop, which should always be used as a source of
symmetry information in preference to the above space-group names.
They are only intended as comments.
;
_shelx_estimated_absorpt_t_min 0.488
_shelx_estimated_absorpt_t_max 0.929
_shelxl_version_number 2013-4

loop_
_space_group_symop_operation_xyz
'x, y, z'
'-x+1/2, y+1/2, -z+1/2'
'-x, -y, -z'
'x-1/2, -y-1/2, z-1/2'

loop_
_atom_site_label
_atom_site_type_symbol
_atom_site_fract_x
_atom_site_fract_y
_atom_site_fract_z
_atom_site_U_iso_or_equiv
_atom_site_adp_type
_atom_site_occupancy
_atom_site_site_symmetry_order
_atom_site_calc_flag
_atom_site_refinement_flags_posn
_atom_site_refinement_flags_adp
Ir Ir 0.99406(2) 0.58317(2) 0.24979(2) 0.02043(6) Uani 1 1 d D .
H0 H 1.138(3) 0.530(2) 0.2539(18) 0.040(13) Uiso 1 1 d D .
P1 P 0.90998(12) 0.53227(6) 0.33442(5) 0.0209(2) Uani 1 1 d . .
P2 P 1.08538(13) 0.64906(7) 0.16705(5) 0.0251(3) Uani 1 1 d . .
O O 0.8634(4) 0.4480(2) 0.17682(14) 0.0436(9) Uani 1 1 d . .
N1 N 1.1033(4) 0.6764(2) 0.29753(15) 0.0223(8) Uani 1 1 d . .
N2 N 1.0363(4) 0.7279(2) 0.33263(15) 0.0225(8) Uani 1 1 d . .
N3 N 0.8033(4) 0.6600(2) 0.24914(15) 0.0218(8) Uani 1 1 d . .
N4 N 0.7751(4) 0.7062(2) 0.29625(15) 0.0216(8) Uani 1 1 d . .
B B 0.8808(5) 0.7070(3) 0.3532(2) 0.0225(10) Uani 1 1 d . .
C1 C 1.2372(5) 0.7057(3) 0.2938(2) 0.0318(11) Uani 1 1 d . .
H1 H 1.3077 0.6815 0.2720 0.038 Uiso 1 1 calc R U
C2 C 1.2590(5) 0.7757(3) 0.3259(2) 0.0343(12) Uani 1 1 d . .
H2 H 1.3444 0.8084 0.3305 0.041 Uiso 1 1 calc R U
C3 C 1.1300(5) 0.7881(3) 0.3499(2) 0.0301(11) Uani 1 1 d . .
H3 H 1.1102 0.8319 0.3746 0.036 Uiso 1 1 calc R U
C4 C 0.6885(4) 0.6689(2) 0.21060(19) 0.0239(9) Uani 1 1 d . .
H4 H 0.6784 0.6431 0.1741 0.029 Uiso 1 1 calc R U
C5 C 0.5866(5) 0.7204(3) 0.23076(19) 0.0276(10) Uani 1 1 d . .
H5 H 0.4961 0.7369 0.2116 0.033 Uiso 1 1 calc R U
C6 C 0.6446(4) 0.7425(2) 0.28460(19) 0.0244(9) Uani 1 1 d . .
H6 H 0.5995 0.7779 0.3098 0.029 Uiso 1 1 calc R U
C7 C 0.7300(4) 0.4866(2) 0.32146(18) 0.0221(9) Uani 1 1 d . .
C8 C 0.7209(5) 0.4062(2) 0.30153(19) 0.0274(10) Uani 1 1 d . .
H8 H 0.8074 0.3768 0.2962 0.033 Uiso 1 1 calc R U
C9 C 0.5870(5) 0.3692(3) 0.28953(19) 0.0279(10) Uani 1 1 d . .
H9 H 0.5819 0.3145 0.2758 0.033 Uiso 1 1 calc R U
C10 C 0.4609(5) 0.4110(3) 0.2974(2) 0.0326(11) Uani 1 1 d . .
H10 H 0.3689 0.3853 0.2890 0.039 Uiso 1 1 calc R U
C11 C 0.4682(5) 0.4905(3) 0.3175(2) 0.0342(11) Uani 1 1 d . .
H11 H 0.3814 0.5192 0.3236 0.041 Uiso 1 1 calc R U
C12 C 0.6023(5) 0.5282(3) 0.3288(2) 0.0285(10) Uani 1 1 d . .
H12 H 0.6067 0.5832 0.3418 0.034 Uiso 1 1 calc R U
C13 C 1.0100(5) 0.4512(2) 0.37444(18) 0.0235(9) Uani 1 1 d . .
C14 C 1.1106(5) 0.4033(3) 0.3497(2) 0.0296(11) Uani 1 1 d . .
H14 H 1.1334 0.4146 0.3118 0.036 Uiso 1 1 calc R U
C15 C 1.1790(5) 0.3385(3) 0.3803(2) 0.0375(12) Uani 1 1 d . .
H15 H 1.2490 0.3060 0.3634 0.045 Uiso 1 1 calc R U
C16 C 1.1447(6) 0.3221(3) 0.4343(2) 0.0422(13) Uani 1 1 d . .
H16 H 1.1905 0.2778 0.4551 0.051 Uiso 1 1 calc R U
C17 C 1.0436(6) 0.3694(3) 0.4594(2) 0.0424(13) Uani 1 1 d . .
H17 H 1.0203 0.3574 0.4971 0.051 Uiso 1 1 calc R U
C18 C 0.9766(5) 0.4338(3) 0.4297(2) 0.0343(11) Uani 1 1 d . .
H18 H 0.9075 0.4664 0.4470 0.041 Uiso 1 1 calc R U
C19 C 0.8943(5) 0.6168(2) 0.38275(18) 0.0240(9) Uani 1 1 d . .
H19A H 0.8075 0.6077 0.4039 0.029 Uiso 1 1 calc R U
H19B H 0.9806 0.6166 0.4112 0.029 Uiso 1 1 calc R U
C20 C 0.8374(5) 0.7769(2) 0.39716(19) 0.0253(10) Uani 1 1 d . .
H20A H 0.9185 0.7826 0.4276 0.030 Uiso 1 1 calc R U
H20B H 0.8285 0.8294 0.3762 0.030 Uiso 1 1 calc R U
C21 C 0.6993(5) 0.7633(3) 0.42527(19) 0.0292(10) Uani 1 1 d . .
H21 H 0.6812 0.7089 0.4370 0.035 Uiso 1 1 calc R U
C22 C 0.6012(5) 0.8180(3) 0.4354(2) 0.0362(12) Uani 1 1 d . .
H22A H 0.6138 0.8733 0.4246 0.043 Uiso 1 1 calc R U
H22B H 0.5176 0.8024 0.4536 0.043 Uiso 1 1 calc R U
C23 C 0.9126(5) 0.5001(3) 0.20471(19) 0.0274(10) Uani 1 1 d . .
C24 C 1.2395(5) 0.5912(3) 0.1412(2) 0.0261(10) Uani 1 1 d . .
C25 C 1.2787(5) 0.6083(3) 0.0860(2) 0.0323(11) Uani 1 1 d . .
H25 H 1.2185 0.6432 0.0617 0.039 Uiso 1 1 calc R U
C26 C 1.4023(5) 0.5757(3) 0.0661(2) 0.0371(12) Uani 1 1 d . .
H26 H 1.4250 0.5877 0.0282 0.044 Uiso 1 1 calc R U
C27 C 1.4932(5) 0.5258(3) 0.1006(2) 0.0367(12) Uani 1 1 d . .
H27 H 1.5789 0.5039 0.0869 0.044 Uiso 1 1 calc R U
C28 C 1.4588(5) 0.5081(3) 0.1550(2) 0.0350(11) Uani 1 1 d . .
H28 H 1.5206 0.4736 0.1791 0.042 Uiso 1 1 calc R U
C29 C 1.3327(5) 0.5408(3) 0.1751(2) 0.0331(11) Uani 1 1 d . .
H29 H 1.3105 0.5282 0.2129 0.040 Uiso 1 1 calc R U
C30 C 0.9499(5) 0.6347(3) 0.10481(19) 0.0253(10) Uani 1 1 d . .
C31 C 0.9378(5) 0.5639(3) 0.07151(19) 0.0272(10) Uani 1 1 d . .
H31 H 1.0006 0.5191 0.0816 0.033 Uiso 1 1 calc R U
C32 C 0.8377(5) 0.5570(3) 0.0246(2) 0.0367(12) Uani 1 1 d . .
H32 H 0.8326 0.5086 0.0022 0.044 Uiso 1 1 calc R U
C33 C 0.7428(5) 0.6224(4) 0.0102(2) 0.0423(14) Uani 1 1 d . .
H33 H 0.6724 0.6184 -0.0220 0.051 Uiso 1 1 calc R U
C34 C 0.7522(6) 0.6915(3) 0.0425(2) 0.0429(13) Uani 1 1 d . .
H34 H 0.6874 0.7356 0.0329 0.051 Uiso 1 1 calc R U
C35 C 0.8552(5) 0.6985(3) 0.0893(2) 0.0364(12) Uani 1 1 d . .
H35 H 0.8610 0.7476 0.1110 0.044 Uiso 1 1 calc R U
C51 C 0.6728(8) 0.3803(4) 0.5500(3) 0.084(2) Uani 1 1 d . .
H51A H 0.7413 0.3351 0.5468 0.126 Uiso 1 1 calc R U
H51B H 0.6140 0.3699 0.5820 0.126 Uiso 1 1 calc R U
H51C H 0.7271 0.4314 0.5569 0.126 Uiso 1 1 calc R U
C52 C 0.5735(7) 0.3874(4) 0.4946(3) 0.0638(18) Uani 1 1 d . .
H52A H 0.5189 0.3358 0.4876 0.077 Uiso 1 1 calc R U
H52B H 0.6331 0.3965 0.4621 0.077 Uiso 1 1 calc R U
C53 C 0.4662(7) 0.4582(4) 0.4980(3) 0.0701(19) Uani 1 1 d . .
H53A H 0.3952 0.4563 0.4637 0.084 Uiso 1 1 calc R U
H53B H 0.4115 0.4497 0.5320 0.084 Uiso 1 1 calc R U

loop_
_atom_site_aniso_label
_atom_site_aniso_U_11
_atom_site_aniso_U_22
_atom_site_aniso_U_33
_atom_site_aniso_U_23
_atom_site_aniso_U_13
_atom_site_aniso_U_12
Ir 0.02278(9) 0.01820(8) 0.02083(9) -0.00067(8) 0.00482(6) 0.00026(7)
P1 0.0232(6) 0.0192(5) 0.0204(6) 0.0006(5) 0.0032(4) 0.0030(4)
P2 0.0296(6) 0.0208(6) 0.0256(7) -0.0002(5) 0.0074(5) -0.0023(5)
O 0.071(3) 0.0307(19) 0.030(2) -0.0075(16) 0.0106(18) -0.0157(18)
N1 0.0210(19) 0.0211(18) 0.026(2) -0.0033(15) 0.0062(15) -0.0010(15)
N2 0.0227(19) 0.0212(19) 0.023(2) -0.0012(15) 0.0004(15) -0.0009(14)
N3 0.0217(18) 0.0212(19) 0.022(2) 0.0008(15) 0.0013(15) -0.0019(15)
N4 0.0226(19) 0.0193(18) 0.023(2) 0.0019(15) 0.0025(15) 0.0009(14)
B 0.022(3) 0.023(3) 0.022(3) -0.003(2) 0.002(2) 0.003(2)
C1 0.024(2) 0.037(3) 0.035(3) -0.002(2) 0.005(2) 0.000(2)
C2 0.023(2) 0.038(3) 0.042(3) -0.006(2) -0.001(2) -0.009(2)
C3 0.033(3) 0.026(2) 0.031(3) -0.004(2) -0.002(2) -0.006(2)
C4 0.025(2) 0.021(2) 0.025(2) 0.0030(18) 0.0015(19) -0.0057(18)
C5 0.023(2) 0.030(2) 0.029(3) 0.009(2) -0.0026(19) -0.0035(19)
C6 0.024(2) 0.018(2) 0.032(3) 0.0043(19) 0.0074(19) 0.0016(18)
C7 0.023(2) 0.024(2) 0.021(2) 0.0005(18) 0.0063(18) 0.0016(18)
C8 0.032(2) 0.021(2) 0.030(3) 0.0024(19) 0.009(2) 0.0047(19)
C9 0.034(3) 0.021(2) 0.029(3) -0.0014(19) 0.004(2) -0.0032(19)
C10 0.023(2) 0.037(3) 0.038(3) 0.002(2) 0.001(2) -0.005(2)
C11 0.026(3) 0.033(3) 0.044(3) -0.001(2) 0.005(2) 0.004(2)
C12 0.029(3) 0.022(2) 0.034(3) -0.003(2) 0.004(2) -0.0013(19)
C13 0.025(2) 0.021(2) 0.024(2) -0.0003(18) -0.0017(19) 0.0015(18)
C14 0.023(2) 0.030(3) 0.036(3) 0.004(2) 0.005(2) 0.0030(19)
C15 0.030(3) 0.031(3) 0.049(3) -0.003(2) -0.005(2) 0.009(2)
C16 0.055(3) 0.033(3) 0.036(3) 0.007(2) -0.011(3) 0.014(2)
C17 0.070(4) 0.033(3) 0.023(3) 0.000(2) -0.001(3) 0.008(3)
C18 0.049(3) 0.030(3) 0.024(3) -0.001(2) 0.004(2) 0.011(2)
C19 0.025(2) 0.026(2) 0.020(2) 0.0001(18) 0.0006(18) 0.0021(18)
C20 0.029(2) 0.020(2) 0.027(3) -0.0016(18) 0.0050(19) 0.0012(18)
C21 0.040(3) 0.025(2) 0.024(3) -0.0015(19) 0.010(2) 0.005(2)
C22 0.047(3) 0.032(3) 0.032(3) 0.006(2) 0.013(2) 0.012(2)
C23 0.038(3) 0.021(2) 0.023(2) 0.0030(19) 0.007(2) -0.005(2)
C24 0.026(2) 0.026(2) 0.028(3) -0.0053(19) 0.0093(19) -0.0080(19)
C25 0.028(3) 0.036(3) 0.033(3) 0.003(2) 0.006(2) -0.009(2)
C26 0.032(3) 0.049(3) 0.032(3) -0.004(2) 0.012(2) -0.012(2)
C27 0.026(3) 0.039(3) 0.046(3) -0.012(2) 0.013(2) -0.004(2)
C28 0.029(3) 0.038(3) 0.039(3) 0.001(2) 0.008(2) 0.003(2)
C29 0.034(3) 0.036(3) 0.031(3) 0.001(2) 0.008(2) -0.004(2)
C30 0.024(2) 0.028(2) 0.025(2) 0.0021(19) 0.0083(19) -0.0027(18)
C31 0.025(2) 0.031(2) 0.027(3) 0.003(2) 0.0069(19) -0.0004(19)
C32 0.031(3) 0.050(3) 0.029(3) -0.001(2) 0.006(2) -0.011(2)
C33 0.031(3) 0.071(4) 0.025(3) 0.019(3) 0.001(2) -0.010(3)
C34 0.037(3) 0.050(3) 0.043(3) 0.017(3) 0.011(3) 0.011(3)
C35 0.040(3) 0.033(3) 0.038(3) 0.008(2) 0.009(2) 0.006(2)
C51 0.095(6) 0.074(5) 0.080(6) -0.006(4) -0.013(5) 0.039(4)
C52 0.071(4) 0.043(3) 0.077(5) -0.004(3) 0.006(4) 0.024(3)
C53 0.063(4) 0.063(4) 0.084(5) -0.001(4) 0.006(4) -0.005(3)

loop_
_atom_type_symbol
_atom_type_description
_atom_type_scat_dispersion_real
_atom_type_scat_dispersion_imag
_atom_type_scat_source
C C 0.0033 0.0016 'International Tables Vol C Tables 4.2.6.8 and 6.1.1.4'
H H 0.0000 0.0000 'International Tables Vol C Tables 4.2.6.8 and 6.1.1.4'
B B 0.0013 0.0007 'International Tables Vol C Tables 4.2.6.8 and 6.1.1.4'
N N 0.0061 0.0033 'International Tables Vol C Tables 4.2.6.8 and 6.1.1.4'
O O 0.0106 0.0060 'International Tables Vol C Tables 4.2.6.8 and 6.1.1.4'
P P 0.1023 0.0942 'International Tables Vol C Tables 4.2.6.8 and 6.1.1.4'
Ir Ir -1.4442 7.9887 'International Tables Vol C Tables 4.2.6.8 and 6.1.1.4'

loop_
_geom_angle_atom_site_label_1
_geom_angle_atom_site_label_2
_geom_angle_atom_site_label_3
_geom_angle
_geom_angle_site_symmetry_1
C23 Ir N1 175.02(17) .
C23 Ir N3 97.91(17) .
N1 Ir N3 86.00(13) .
C23 Ir P1 94.23(13) .
N1 Ir P1 89.28(10) .
N3 Ir P1 83.13(9) .
C23 Ir P2 91.31(13) .
N1 Ir P2 85.30(10) .
N3 Ir P2 94.46(9) .
P1 Ir P2 174.21(4) .
C23 Ir H0 85.6(16) .
N1 Ir H0 90.6(16) .
N3 Ir H0 176.3(16) .
P1 Ir H0 95.4(16) .
P2 Ir H0 86.7(16) .
C19 P1 C7 107.2(2) .
C19 P1 C13 107.6(2) .
C7 P1 C13 101.35(19) .
C19 P1 Ir 108.08(14) .
C7 P1 Ir 111.84(14) .
C13 P1 Ir 120.08(15) .
C30 P2 C24 99.2(2) .
C30 P2 Ir 108.30(14) .
C24 P2 Ir 111.42(15) .
C1 N1 N2 106.9(3) .
C1 N1 Ir 129.0(3) .
N2 N1 Ir 123.4(2) .
C3 N2 N1 108.6(3) .
C3 N2 B 129.5(4) .
N1 N2 B 121.4(3) .
C4 N3 N4 106.6(3) .
C4 N3 Ir 131.5(3) .
N4 N3 Ir 121.7(2) .
C6 N4 N3 108.0(3) .
C6 N4 B 129.6(4) .
N3 N4 B 122.2(3) .
N4 B N2 104.4(3) .
N4 B C20 112.1(3) .
N2 B C20 108.9(3) .
N4 B C19 111.6(3) .
N2 B C19 106.7(3) .
C20 B C19 112.6(4) .
N1 C1 C2 110.6(4) .
N1 C1 H1 124.7 .
C2 C1 H1 124.7 .
C1 C2 C3 105.0(4) .
C1 C2 H2 127.5 .
C3 C2 H2 127.5 .
N2 C3 C2 108.9(4) .
N2 C3 H3 125.6 .
C2 C3 H3 125.6 .
N3 C4 C5 111.0(4) .
N3 C4 H4 124.5 .
C5 C4 H4 124.5 .
C6 C5 C4 104.9(4) .
C6 C5 H5 127.6 .
C4 C5 H5 127.6 .
N4 C6 C5 109.5(4) .
N4 C6 H6 125.2 .
C5 C6 H6 125.2 .
C12 C7 C8 118.6(4) .
C12 C7 P1 123.4(3) .
C8 C7 P1 117.9(3) .
C9 C8 C7 120.5(4) .
C9 C8 H8 119.8 .
C7 C8 H8 119.8 .
C10 C9 C8 120.3(4) .
C10 C9 H9 119.8 .
C8 C9 H9 119.8 .
C9 C10 C11 119.8(4) .
C9 C10 H10 120.1 .
C11 C10 H10 120.1 .
C10 C11 C12 119.9(4) .
C10 C11 H11 120.0 .
C12 C11 H11 120.0 .
C7 C12 C11 120.8(4) .
C7 C12 H12 119.6 .
C11 C12 H12 119.6 .
C14 C13 C18 119.4(4) .
C14 C13 P1 121.6(3) .
C18 C13 P1 118.9(3) .
C13 C14 C15 120.2(5) .
C13 C14 H14 119.9 .
C15 C14 H14 119.9 .
C16 C15 C14 119.6(5) .
C16 C15 H15 120.2 .
C14 C15 H15 120.2 .
C15 C16 C17 120.6(5) .
C15 C16 H16 119.7 .
C17 C16 H16 119.7 .
C18 C17 C16 120.1(5) .
C18 C17 H17 119.9 .
C16 C17 H17 119.9 .
C17 C18 C13 120.0(4) .
C17 C18 H18 120.0 .
C13 C18 H18 120.0 .
B C19 P1 115.8(3) .
B C19 H19A 108.3 .
P1 C19 H19A 108.3 .
B C19 H19B 108.3 .
P1 C19 H19B 108.3 .
H19A C19 H19B 107.4 .
C21 C20 B 116.4(4) .
C21 C20 H20A 108.2 .
B C20 H20A 108.2 .
C21 C20 H20B 108.2 .
B C20 H20B 108.2 .
H20A C20 H20B 107.3 .
C22 C21 C20 127.2(4) .
C22 C21 H21 116.4 .
C20 C21 H21 116.4 .
C21 C22 H22A 120.0 .
C21 C22 H22B 120.0 .
H22A C22 H22B 120.0 .
O C23 Ir 179.3(5) .
C29 C24 C25 116.5(4) .
C29 C24 P2 124.7(4) .
C25 C24 P2 118.0(4) .
C26 C25 C24 121.8(5) .
C26 C25 H25 119.1 .
C24 C25 H25 119.1 .
C27 C26 C25 120.5(5) .
C27 C26 H26 119.7 .
C25 C26 H26 119.7 .
C28 C27 C26 119.3(4) .
C28 C27 H27 120.3 .
C26 C27 H27 120.3 .
C27 C28 C29 120.1(5) .
C27 C28 H28 119.9 .
C29 C28 H28 119.9 .
C24 C29 C28 121.7(4) .
C24 C29 H29 119.2 .
C28 C29 H29 119.2 .
C35 C30 C31 117.5(4) .
C35 C30 P2 118.3(4) .
C31 C30 P2 124.1(3) .
C32 C31 C30 121.9(4) .
C32 C31 H31 119.0 .
C30 C31 H31 119.0 .
C31 C32 C33 119.2(5) .
C31 C32 H32 120.4 .
C33 C32 H32 120.4 .
C34 C33 C32 119.6(5) .
C34 C33 H33 120.2 .
C32 C33 H33 120.2 .
C33 C34 C35 120.8(5) .
C33 C34 H34 119.6 .
C35 C34 H34 119.6 .
C30 C35 C34 120.9(5) .
C30 C35 H35 119.6 .
C34 C35 H35 119.6 .
C52 C51 H51A 109.5 .
C52 C51 H51B 109.5 .
H51A C51 H51B 109.5 .
C52 C51 H51C 109.5 .
H51A C51 H51C 109.5 .
H51B C51 H51C 109.5 .
C51 C52 C53 110.7(5) .
C51 C52 H52A 109.5 .
C53 C52 H52A 109.5 .
C51 C52 H52B 109.5 .
C53 C52 H52B 109.5 .
H52A C52 H52B 108.1 .
C53 C53 C52 115.3(7) 3_666
C53 C53 H53A 108.5 3_666
C52 C53 H53A 108.5 .
C53 C53 H53B 108.5 3_666
C52 C53 H53B 108.5 .
H53A C53 H53B 107.5 .

loop_
_geom_bond_atom_site_label_1
_geom_bond_atom_site_label_2
_geom_bond_distance
_geom_bond_site_symmetry_2
Ir C23 1.839(5) .
Ir N1 2.094(3) .
Ir N3 2.161(3) .
Ir P1 2.3478(11) .
Ir P2 2.4356(12) .
Ir H0 1.578(10) .
P1 C19 1.802(4) .
P1 C7 1.819(4) .
P1 C13 1.825(4) .
P2 C30 1.845(5) .
P2 C24 1.855(4) .
O C23 1.143(5) .
N1 C1 1.335(5) .
N1 N2 1.364(4) .
N2 C3 1.348(5) .
N2 B 1.591(6) .
N3 C4 1.334(5) .
N3 N4 1.382(5) .
N4 C6 1.347(5) .
N4 B 1.577(6) .
B C20 1.615(6) .
B C19 1.631(6) .
C1 C2 1.375(6) .
C1 H1 0.9500 .
C2 C3 1.377(6) .
C2 H2 0.9500 .
C3 H3 0.9500 .
C4 C5 1.377(6) .
C4 H4 0.9500 .
C5 C6 1.372(6) .
C5 H5 0.9500 .
C6 H6 0.9500 .
C7 C12 1.384(6) .
C7 C8 1.397(6) .
C8 C9 1.381(6) .
C8 H8 0.9500 .
C9 C10 1.376(6) .
C9 H9 0.9500 .
C10 C11 1.384(6) .
C10 H10 0.9500 .
C11 C12 1.385(6) .
C11 H11 0.9500 .
C12 H12 0.9500 .
C13 C14 1.381(6) .
C13 C18 1.387(6) .
C14 C15 1.398(6) .
C14 H14 0.9500 .
C15 C16 1.359(7) .
C15 H15 0.9500 .
C16 C17 1.383(7) .
C16 H16 0.9500 .
C17 C18 1.378(6) .
C17 H17 0.9500 .
C18 H18 0.9500 .
C19 H19A 0.9900 .
C19 H19B 0.9900 .
C20 C21 1.503(6) .
C20 H20A 0.9900 .
C20 H20B 0.9900 .
C21 C22 1.311(6) .
C21 H21 0.9500 .
C22 H22A 0.9500 .
C22 H22B 0.9500 .
C24 C29 1.386(6) .
C24 C25 1.404(6) .
C25 C26 1.378(6) .
C25 H25 0.9500 .
C26 C27 1.377(7) .
C26 H26 0.9500 .
C27 C28 1.374(6) .
C27 H27 0.9500 .
C28 C29 1.401(6) .
C28 H28 0.9500 .
C29 H29 0.9500 .
C30 C35 1.388(6) .
C30 C31 1.395(6) .
C31 C32 1.372(6) .
C31 H31 0.9500 .
C32 C33 1.404(7) .
C32 H32 0.9500 .
C33 C34 1.359(7) .
C33 H33 0.9500 .
C34 C35 1.388(7) .
C34 H34 0.9500 .
C35 H35 0.9500 .
C51 C52 1.522(8) .
C51 H51A 0.9800 .
C51 H51B 0.9800 .
C51 H51C 0.9800 .
C52 C53 1.529(8) .
C52 H52A 0.9900 .
C52 H52B 0.9900 .
C53 C53 1.504(11) 3_666
C53 H53A 0.9900 .
C53 H53B 0.9900 .
